data_1552933
loop_
_publ_author_name
'Mondelli, Pierluigi'
'Boschetto, Gabriele'
'Horton, Peter N.'
'Tiwana, Priti'
'Skylaris, Chris-Kriton'
'Coles, Simon J.'
'Krompiec, Michal'
'Morse, Graham'

_publ_section_title
;
 Meta-analysis: the molecular organization of non-fullerene acceptors
;
_journal_issue 4
_journal_name_full 'Materials Horizons'
_journal_page_first 1062
_journal_page_last 1072
_journal_paper_doi 10.1039/C9MH01439J
_journal_volume 7
_journal_year 2020
_chemical_formula_moiety 'C27 H22 N2 O S'
_chemical_formula_sum 'C27 H22 N2 O S'
_chemical_formula_weight 422.52
_space_group_crystal_system monoclinic
_space_group_IT_number 14
_space_group_name_Hall '-P 2yn'
_space_group_name_H-M_alt 'P 1 21/n 1'
_atom_sites_solution_hydrogens geom
_atom_sites_solution_primary dual
_audit_creation_date 2019-05-14
_audit_creation_method
;
Olex2 1.2
(compiled 2018.05.29 svn.r3508 for OlexSys, GUI svn.r5506)
;
_audit_update_record
;
2019-07-24 deposited with the CCDC.	2019-11-18 downloaded from the CCDC.
;
_cell_angle_alpha 90
_cell_angle_beta 91.295(2)
_cell_angle_gamma 90
_cell_formula_units_Z 4
_cell_length_a 4.8299(2)
_cell_length_b 24.0080(5)
_cell_length_c 17.9904(3)
_cell_measurement_reflns_used 8354
_cell_measurement_temperature 100(2)
_cell_measurement_theta_max 70.0660
_cell_measurement_theta_min 3.0440
_cell_volume 2085.57(10)
_computing_cell_refinement 'CrysAlisPro 1.171.39.46 (Rigaku OD, 2018)'
_computing_data_collection 'CrysAlisPro 1.171.39.46 (Rigaku OD, 2018)'
_computing_data_reduction 'CrysAlisPro 1.171.39.46 (Rigaku OD, 2018)'
_computing_molecular_graphics 'Olex2 (Dolomanov et al., 2009)'
_computing_publication_material 'Olex2 (Dolomanov et al., 2009)'
_computing_structure_refinement 'ShelXL (Sheldrick, 2015)'
_computing_structure_solution 'ShelXT (Sheldrick, 2015)'
_diffrn_ambient_environment N~2~
_diffrn_ambient_temperature 100(2)
_diffrn_detector 'hybrid pixel detector'
_diffrn_detector_area_resol_mean 10
_diffrn_detector_dtime 0.000
_diffrn_detector_type 'Rigaku, HyPix 6000'
_diffrn_measured_fraction_theta_full 0.996
_diffrn_measured_fraction_theta_max 0.996
_diffrn_measurement_details
;
List of Runs (angles in degrees, time in seconds):

  # Type    Start    End  Width  t~exp~   \w     \q     \k     \f   Frames
#--------------------------------------------------------------------------
  1  \w    -84.00  94.00   0.50    0.75    --    5.00  20.00 120.00  356
  2  \w   -179.00  -1.00   0.50    3.00    --  -90.00  58.00  55.21  356
  3  \w   -179.00  -1.00   0.50    3.00    --  -90.00  57.00  25.10  356
  4  \w   -179.00  -1.00   0.50    3.00    --  -90.00  59.00  81.10  356
  5  \w   -179.00  -1.00   0.50    3.00    --  -90.00  30.00 -60.00  356
  6  \w   -179.00  -1.00   0.50    3.00    --  -90.00  30.00   0.00  356
  7  \w   -179.00 -87.00   0.50    3.00    --  -90.00  30.00 150.00  184
;
_diffrn_measurement_device 'four-circle diffractometer'
_diffrn_measurement_device_details 'Rigaku, AFC11 quarter \c goniometer'
_diffrn_measurement_device_type
'Rigaku 007HF equipped with Varimax confocal mirrors and an AFC11 goniometer and HyPix 6000 detector'
_diffrn_measurement_method 'profile data from \w-scans'
_diffrn_measurement_specimen_support 'MiTeGen loops'
_diffrn_orient_matrix_type 'CrysAlisPro convention (1999,Acta A55,543-557)'
_diffrn_orient_matrix_UB_11 -0.0385294000
_diffrn_orient_matrix_UB_12 0.0625763000
_diffrn_orient_matrix_UB_13 0.0154408000
_diffrn_orient_matrix_UB_21 -0.1274530000
_diffrn_orient_matrix_UB_22 0.0076901000
_diffrn_orient_matrix_UB_23 -0.0785553000
_diffrn_orient_matrix_UB_31 -0.2902290000
_diffrn_orient_matrix_UB_32 -0.0118124000
_diffrn_orient_matrix_UB_33 0.0303412000
_diffrn_radiation_collimation 'Varimax focusing mirrors'
_diffrn_radiation_monochromator mirror
_diffrn_radiation_probe x-ray
_diffrn_radiation_type CuK\a
_diffrn_radiation_wavelength 1.54178
_diffrn_radiation_wavelength_determination fundamental
_diffrn_reflns_av_R_equivalents 0.0428
_diffrn_reflns_av_unetI/netI 0.0367
_diffrn_reflns_Laue_measured_fraction_full 0.996
_diffrn_reflns_Laue_measured_fraction_max 0.996
_diffrn_reflns_limit_h_max 4
_diffrn_reflns_limit_h_min -5
_diffrn_reflns_limit_k_max 28
_diffrn_reflns_limit_k_min -28
_diffrn_reflns_limit_l_max 21
_diffrn_reflns_limit_l_min -21
_diffrn_reflns_number 18627
_diffrn_reflns_point_group_measured_fraction_full 0.996
_diffrn_reflns_point_group_measured_fraction_max 0.996
_diffrn_reflns_theta_full 67.679
_diffrn_reflns_theta_max 68.233
_diffrn_reflns_theta_min 3.070
_diffrn_source 'Rotating anode'
_diffrn_source_current 30.0
_diffrn_source_power 1.2
_diffrn_source_target Cu
_diffrn_source_type 'Rigaku 007 HF'
_diffrn_source_voltage 40.0
_exptl_absorpt_coefficient_mu 1.546
_exptl_absorpt_correction_T_max 1.00000
_exptl_absorpt_correction_T_min 0.69770
_exptl_absorpt_correction_type multi-scan
_exptl_absorpt_process_details
;
CrysAlisPro 1.171.39.46 (Rigaku Oxford Diffraction, 2018)
Empirical absorption correction using spherical harmonics,
 implemented in SCALE3 ABSPACK scaling algorithm.
;
_exptl_crystal_colour 'dark red'
_exptl_crystal_colour_modifier dark
_exptl_crystal_colour_primary red
_exptl_crystal_density_diffrn 1.346
_exptl_crystal_description rod
_exptl_crystal_F_000 888
_exptl_crystal_recrystallization_method 'The material was recrystallised from a mixture of Pet. ether and chloroform'
_exptl_crystal_size_max 0.22
_exptl_crystal_size_mid 0.04
_exptl_crystal_size_min 0.03
_refine_diff_density_max 0.429
_refine_diff_density_min -0.414
_refine_diff_density_rms 0.054
_refine_ls_extinction_method none
_refine_ls_goodness_of_fit_ref 1.081
_refine_ls_hydrogen_treatment constr
_refine_ls_matrix_type full
_refine_ls_number_parameters 301
_refine_ls_number_reflns 3805
_refine_ls_number_restraints 3
_refine_ls_restrained_S_all 1.098
_refine_ls_R_factor_all 0.0611
_refine_ls_R_factor_gt 0.0531
_refine_ls_shift/su_max 0.001
_refine_ls_shift/su_mean 0.000
_refine_ls_structure_factor_coef Fsqd
_refine_ls_weighting_details 'w=1/[\s^2^(Fo^2^)+(0.0726P)^2^+1.3123P] where P=(Fo^2^+2Fc^2^)/3'
_refine_ls_weighting_scheme calc
_refine_ls_wR_factor_gt 0.1424
_refine_ls_wR_factor_ref 0.1478
_reflns_Friedel_coverage 0.000
_reflns_number_gt 3260
_reflns_number_total 3805
_reflns_threshold_expression 'I > 2\s(I)'
_cod_data_source_file c9mh01439j2.cif
_cod_data_source_block ICNA
_cod_depositor_comments
;Adding full bibliography for 1552926--1552934.cif.

 Adding full bibliography for 1552926--1552934.cif.
;
_cod_database_code 1552933
_shelx_shelxl_version_number 2018/3
_chemical_oxdiff_formula 'C27 H22 N2 S O'
_chemical_oxdiff_usercomment 'Sample #5: OPN216 PE'
_shelx_space_group_comment
;
The symmetry employed for this shelxl refinement is uniquely defined
by the following loop, which should always be used as a source of
symmetry information in preference to the above space-group names.
They are only intended as comments.
;
_shelx_estimated_absorpt_t_max 0.955
_shelx_estimated_absorpt_t_min 0.727
_reflns_odcompleteness_completeness 99.52
_reflns_odcompleteness_iscentric 1
_reflns_odcompleteness_theta 68.13
_olex2_refinement_description
;
1. Fixed Uiso
 At 1.2 times of:
  All C(H) groups, All C(H,H) groups, All C(H,H,H,H) groups
 At 1.5 times of:
  All C(H,H,H) groups
2. Restrained distances
 C25-C26 \\sim C25-C26B
 with sigma of 0.02
 C27-C26 \\sim C27B-C26B
 with sigma of 0.02
 C25-C27 \\sim C25-C27B
 with sigma of 0.04
3. Others
 Sof(H25C)=Sof(H25D)=Sof(C26B)=Sof(H26C)=Sof(H26D)=Sof(C27B)=Sof(H27D)=
 Sof(H27E)=Sof(H27F)=1-FVAR(1)
 Sof(H25A)=Sof(H25B)=Sof(C26)=Sof(H26A)=Sof(H26B)=Sof(C27)=Sof(H27A)=Sof(H27B)=
 Sof(H27C)=FVAR(1)
4.a Secondary CH2 refined with riding coordinates:
 C22(H22A,H22B), C23(H23A,H23B), C24(H24A,H24B), C25(H25A,H25B), C25(H25C,
 H25D), C26(H26A,H26B), C26B(H26C,H26D)
4.b Aromatic/amide H refined with riding coordinates:
 C6(H6), C9(H9), C13(H13), C15(H15), C16(H16), C18(H18), C19(H19), C20(H20),
 C21(H21)
4.c Idealised Me refined as rotating group:
 C27(H27A,H27B,H27C), C27B(H27D,H27E,H27F)
;
_olex2_diffrn_ambient_temperature_device 'Oxford Cryosystems'
_olex2_exptl_crystal_mounting_method 'The crystal was mounted on a MITIGEN holder in perfluoroether oil'
_olex2_submission_original_sample_id 'Sample #5:OPN216'
_olex2_submission_special_instructions 'No special instructions were received'
_oxdiff_exptl_absorpt_empirical_details
;
Empirical correction (ABSPACK) includes:
- Absorption correction using spherical harmonics
- Frame scaling
;
_oxdiff_exptl_absorpt_empirical_full_max 2.930
_oxdiff_exptl_absorpt_empirical_full_min 0.718

loop_
_space_group_symop_operation_xyz
'x, y, z'
'-x+1/2, y+1/2, -z+1/2'
'-x, -y, -z'
'x-1/2, -y-1/2, z-1/2'

loop_
_atom_site_label
_atom_site_type_symbol
_atom_site_fract_x
_atom_site_fract_y
_atom_site_fract_z
_atom_site_U_iso_or_equiv
_atom_site_adp_type
_atom_site_occupancy
_atom_site_site_symmetry_order
_atom_site_calc_flag
_atom_site_refinement_flags_posn
_atom_site_refinement_flags_occupancy
_atom_site_disorder_assembly
_atom_site_disorder_group
S1 S -0.02570(14) 0.44549(3) 0.77890(3) 0.0410(2) Uani 1 1 d . . . .
O1 O 0.3248(4) 0.35824(7) 0.79693(8) 0.0430(4) Uani 1 1 d . . . .
N1 N 0.5110(6) 0.43666(10) 0.46760(11) 0.0573(7) Uani 1 1 d . . . .
N2 N 1.1119(5) 0.31086(10) 0.47852(11) 0.0503(6) Uani 1 1 d . . . .
C1 C 0.4691(5) 0.34750(10) 0.74374(11) 0.0364(5) Uani 1 1 d . . . .
C2 C 0.4609(5) 0.37622(9) 0.67015(11) 0.0349(5) Uani 1 1 d . . . .
C3 C 0.6653(5) 0.34892(9) 0.62360(11) 0.0344(5) Uani 1 1 d . . . .
C4 C 0.7975(5) 0.30416(9) 0.66810(11) 0.0355(5) Uani 1 1 d . . . .
C5 C 0.6801(5) 0.30354(10) 0.74004(11) 0.0360(5) Uani 1 1 d . . . .
C6 C 0.7633(5) 0.26647(10) 0.79370(12) 0.0389(5) Uani 1 1 d . . . .
H6 H 0.683617 0.267515 0.841480 0.047 Uiso 1 1 calc R . . .
C7 C 0.9683(5) 0.22663(10) 0.77768(11) 0.0372(5) Uani 1 1 d . . . .
C8 C 1.0866(5) 0.22650(10) 0.70496(11) 0.0367(5) Uani 1 1 d . . . .
C9 C 0.9987(5) 0.26577(10) 0.65129(11) 0.0381(5) Uani 1 1 d . . . .
H9 H 1.078179 0.265796 0.603467 0.046 Uiso 1 1 calc R . . .
C10 C 0.7317(5) 0.36113(10) 0.55139(11) 0.0363(5) Uani 1 1 d . . . .
C11 C 0.6039(6) 0.40383(10) 0.50687(12) 0.0427(6) Uani 1 1 d . . . .
C12 C 0.9428(6) 0.33240(10) 0.51218(12) 0.0401(6) Uani 1 1 d . . . .
C13 C 0.2988(5) 0.42054(9) 0.65091(11) 0.0356(5) Uani 1 1 d . . . .
H13 H 0.328295 0.433313 0.601737 0.043 Uiso 1 1 calc R . . .
C14 C 0.0937(5) 0.45203(9) 0.68862(11) 0.0352(5) Uani 1 1 d . . . .
C15 C -0.0413(5) 0.49611(10) 0.65361(12) 0.0386(5) Uani 1 1 d . . . .
H15 H -0.007241 0.506583 0.603717 0.046 Uiso 1 1 calc R . . .
C16 C -0.2312(5) 0.52379(10) 0.69766(12) 0.0403(6) Uani 1 1 d . . . .
H16 H -0.340375 0.554464 0.681087 0.048 Uiso 1 1 calc R . . .
C17 C -0.2418(6) 0.50139(11) 0.76814(12) 0.0427(6) Uani 1 1 d . . . .
C18 C 1.0611(6) 0.18660(10) 0.82995(12) 0.0427(6) Uani 1 1 d . . . .
H18 H 0.984348 0.186023 0.878101 0.051 Uiso 1 1 calc R . . .
C19 C 1.2598(6) 0.14868(11) 0.81228(13) 0.0446(6) Uani 1 1 d . . . .
H19 H 1.319901 0.122102 0.848286 0.053 Uiso 1 1 calc R . . .
C20 C 1.3766(6) 0.14854(10) 0.74125(13) 0.0435(6) Uani 1 1 d . . . .
H20 H 1.515034 0.122001 0.729697 0.052 Uiso 1 1 calc R . . .
C21 C 1.2914(6) 0.18648(10) 0.68887(12) 0.0411(6) Uani 1 1 d . . . .
H21 H 1.370871 0.185947 0.641046 0.049 Uiso 1 1 calc R . . .
C22 C -0.4126(7) 0.52232(13) 0.83092(13) 0.0540(7) Uani 1 1 d . . . .
H22A H -0.530314 0.491445 0.848435 0.065 Uiso 1 1 calc R . . .
H22B H -0.537097 0.552017 0.811715 0.065 Uiso 1 1 calc R . . .
C23 C -0.2466(7) 0.54515(12) 0.89688(14) 0.0543(7) Uani 1 1 d . . . .
H23A H -0.113781 0.573319 0.879111 0.065 Uiso 1 1 calc R . . .
H23B H -0.138895 0.514531 0.920394 0.065 Uiso 1 1 calc R . . .
C24 C -0.4314(8) 0.57166(13) 0.95466(14) 0.0603(8) Uani 1 1 d . . . .
H24A H -0.526204 0.604188 0.931814 0.072 Uiso 1 1 calc R . . .
H24B H -0.575629 0.544433 0.968231 0.072 Uiso 1 1 calc R . . .
C25 C -0.2804(8) 0.59070(15) 1.02539(16) 0.0711(10) Uani 1 1 d D . . .
H25A H -0.424979 0.603099 1.059852 0.085 Uiso 0.693(9) 1 calc R P A 1
H25B H -0.195102 0.556990 1.047829 0.085 Uiso 0.693(9) 1 calc R P A 1
H25C H -0.101739 0.571447 1.034750 0.085 Uiso 0.307(9) 1 calc R P A 2
H25D H -0.396409 0.589616 1.070040 0.085 Uiso 0.307(9) 1 calc R P A 2
C26 C -0.0621(10) 0.63466(17) 1.0271(2) 0.0527(14) Uani 0.693(9) 1 d D P A 1
H26A H 0.075301 0.626701 0.988510 0.063 Uiso 0.693(9) 1 calc R P A 1
H26B H 0.035308 0.634294 1.076115 0.063 Uiso 0.693(9) 1 calc R P A 1
C27 C -0.1891(14) 0.6920(2) 1.0134(3) 0.0568(16) Uani 0.693(9) 1 d D P A 1
H27A H -0.284557 0.692389 0.964707 0.085 Uiso 0.693(9) 1 calc GR P A 1
H27B H -0.042394 0.720196 1.014252 0.085 Uiso 0.693(9) 1 calc GR P A 1
H27C H -0.321855 0.700214 1.052251 0.085 Uiso 0.693(9) 1 calc GR P A 1
C26B C -0.246(3) 0.6556(5) 0.9886(6) 0.067(4) Uani 0.307(9) 1 d D P A 2
H26C H -0.170484 0.652919 0.938035 0.081 Uiso 0.307(9) 1 calc R P A 2
H26D H -0.429573 0.673905 0.984727 0.081 Uiso 0.307(9) 1 calc R P A 2
C27B C -0.052(3) 0.6902(6) 1.0381(8) 0.068(4) Uani 0.307(9) 1 d D P A 2
H27D H 0.116671 0.668867 1.049413 0.102 Uiso 0.307(9) 1 calc GR P A 2
H27E H -0.144375 0.699445 1.084417 0.102 Uiso 0.307(9) 1 calc GR P A 2
H27F H -0.003159 0.724671 1.012178 0.102 Uiso 0.307(9) 1 calc GR P A 2

loop_
_atom_site_aniso_label
_atom_site_aniso_U_11
_atom_site_aniso_U_22
_atom_site_aniso_U_33
_atom_site_aniso_U_23
_atom_site_aniso_U_13
_atom_site_aniso_U_12
S1 0.0594(4) 0.0433(4) 0.0205(3) -0.0001(2) 0.0048(2) 0.0059(3)
O1 0.0603(11) 0.0459(10) 0.0231(8) 0.0024(6) 0.0100(7) 0.0050(8)
N1 0.0971(19) 0.0506(14) 0.0245(10) 0.0038(9) 0.0104(11) 0.0175(13)
N2 0.0725(16) 0.0543(13) 0.0246(10) 0.0051(9) 0.0121(10) 0.0069(12)
C1 0.0536(15) 0.0356(12) 0.0203(10) -0.0008(8) 0.0037(9) -0.0022(10)
C2 0.0511(14) 0.0345(12) 0.0194(9) -0.0009(8) 0.0051(9) -0.0029(10)
C3 0.0500(14) 0.0328(11) 0.0205(10) -0.0008(8) 0.0023(9) -0.0032(10)
C4 0.0509(14) 0.0363(12) 0.0194(9) 0.0001(8) 0.0032(9) -0.0019(10)
C5 0.0504(14) 0.0372(12) 0.0205(10) 0.0004(8) 0.0053(9) -0.0013(10)
C6 0.0545(15) 0.0418(13) 0.0206(10) 0.0015(9) 0.0065(9) 0.0017(11)
C7 0.0520(14) 0.0365(12) 0.0234(10) -0.0009(9) 0.0045(9) 0.0005(10)
C8 0.0532(14) 0.0358(12) 0.0212(10) -0.0010(9) 0.0030(9) -0.0023(11)
C9 0.0572(15) 0.0374(12) 0.0198(10) -0.0008(8) 0.0054(9) -0.0008(11)
C10 0.0539(15) 0.0347(12) 0.0205(10) 0.0004(8) 0.0061(9) 0.0004(10)
C11 0.0689(17) 0.0394(13) 0.0204(10) 0.0011(9) 0.0090(10) 0.0036(12)
C12 0.0620(17) 0.0389(13) 0.0197(10) 0.0049(9) 0.0061(10) 0.0002(11)
C13 0.0510(14) 0.0361(12) 0.0198(9) -0.0010(8) 0.0048(9) -0.0032(10)
C14 0.0499(14) 0.0336(12) 0.0224(10) -0.0009(8) 0.0040(9) -0.0016(10)
C15 0.0552(15) 0.0358(12) 0.0250(10) 0.0016(9) 0.0024(10) -0.0021(11)
C16 0.0552(15) 0.0358(12) 0.0299(11) -0.0016(9) 0.0000(10) 0.0007(11)
C17 0.0576(16) 0.0425(13) 0.0280(11) -0.0061(10) 0.0028(10) 0.0009(12)
C18 0.0629(16) 0.0426(14) 0.0230(10) 0.0042(9) 0.0070(10) 0.0024(12)
C19 0.0664(17) 0.0392(13) 0.0282(11) 0.0039(9) 0.0018(11) 0.0050(12)
C20 0.0638(17) 0.0384(13) 0.0286(11) -0.0023(9) 0.0041(11) 0.0078(12)
C21 0.0623(16) 0.0377(13) 0.0236(10) -0.0016(9) 0.0078(10) 0.0044(11)
C22 0.0709(19) 0.0627(18) 0.0286(12) -0.0068(11) 0.0027(12) 0.0154(15)
C23 0.087(2) 0.0440(15) 0.0329(13) -0.0050(11) 0.0151(13) -0.0068(14)
C24 0.101(2) 0.0517(16) 0.0283(12) -0.0013(11) 0.0115(14) 0.0164(16)
C25 0.105(3) 0.065(2) 0.0438(16) -0.0188(14) 0.0179(16) -0.0064(19)
C26 0.082(3) 0.050(2) 0.0258(18) -0.0030(16) -0.0020(18) 0.014(2)
C27 0.085(5) 0.043(3) 0.043(3) 0.007(2) 0.014(3) 0.007(3)
C26B 0.096(9) 0.064(8) 0.042(6) -0.010(5) 0.016(6) -0.016(6)
C27B 0.083(10) 0.056(8) 0.065(9) -0.025(6) 0.006(7) 0.000(7)

loop_
_atom_type_symbol
_atom_type_description
_atom_type_scat_dispersion_real
_atom_type_scat_dispersion_imag
_atom_type_scat_source
C C 0.0181 0.0091 'International Tables Vol C Tables 4.2.6.8 and 6.1.1.4'
H H 0.0000 0.0000 'International Tables Vol C Tables 4.2.6.8 and 6.1.1.4'
N N 0.0311 0.0180 'International Tables Vol C Tables 4.2.6.8 and 6.1.1.4'
O O 0.0492 0.0322 'International Tables Vol C Tables 4.2.6.8 and 6.1.1.4'
S S 0.3331 0.5567 'International Tables Vol C Tables 4.2.6.8 and 6.1.1.4'

loop_
_geom_angle_atom_site_label_1
_geom_angle_atom_site_label_2
_geom_angle_atom_site_label_3
_geom_angle
C17 S1 C14 92.16(11)
O1 C1 C2 126.3(2)
O1 C1 C5 126.5(2)
C5 C1 C2 107.22(18)
C3 C2 C1 107.21(19)
C13 C2 C1 126.2(2)
C13 C2 C3 126.59(19)
C2 C3 C4 107.74(18)
C10 C3 C2 128.2(2)
C10 C3 C4 124.0(2)
C5 C4 C3 108.9(2)
C9 C4 C3 131.78(19)
C9 C4 C5 119.3(2)
C4 C5 C1 108.93(19)
C6 C5 C1 129.0(2)
C6 C5 C4 122.1(2)
C5 C6 H6 120.2
C5 C6 C7 119.6(2)
C7 C6 H6 120.2
C6 C7 C8 118.8(2)
C18 C7 C6 122.6(2)
C18 C7 C8 118.5(2)
C9 C8 C7 120.1(2)
C9 C8 C21 121.1(2)
C21 C8 C7 118.8(2)
C4 C9 C8 120.0(2)
C4 C9 H9 120.0
C8 C9 H9 120.0
C3 C10 C11 125.0(2)
C3 C10 C12 123.1(2)
C12 C10 C11 111.87(19)
N1 C11 C10 175.7(3)
N2 C12 C10 177.3(2)
C2 C13 H13 113.0
C2 C13 C14 133.9(2)
C14 C13 H13 113.0
C13 C14 S1 129.95(17)
C15 C14 S1 109.26(17)
C15 C14 C13 120.8(2)
C14 C15 H15 122.8
C14 C15 C16 114.5(2)
C16 C15 H15 122.8
C15 C16 H16 124.0
C17 C16 C15 112.1(2)
C17 C16 H16 124.0
C16 C17 S1 112.03(19)
C16 C17 C22 126.4(2)
C22 C17 S1 121.51(19)
C7 C18 H18 119.6
C19 C18 C7 120.9(2)
C19 C18 H18 119.6
C18 C19 H19 119.6
C18 C19 C20 120.7(2)
C20 C19 H19 119.6
C19 C20 H20 119.9
C21 C20 C19 120.2(2)
C21 C20 H20 119.9
C8 C21 H21 119.6
C20 C21 C8 120.8(2)
C20 C21 H21 119.6
C17 C22 H22A 108.6
C17 C22 H22B 108.6
C17 C22 C23 114.8(3)
H22A C22 H22B 107.5
C23 C22 H22A 108.6
C23 C22 H22B 108.6
C22 C23 H23A 109.2
C22 C23 H23B 109.2
C22 C23 C24 112.1(3)
H23A C23 H23B 107.9
C24 C23 H23A 109.2
C24 C23 H23B 109.2
C23 C24 H24A 108.6
C23 C24 H24B 108.6
H24A C24 H24B 107.6
C25 C24 C23 114.7(3)
C25 C24 H24A 108.6
C25 C24 H24B 108.6
C24 C25 H25A 106.4
C24 C25 H25B 106.4
C24 C25 H25C 113.7
C24 C25 H25D 113.7
C24 C25 C26B 89.9(4)
H25A C25 H25B 106.5
H25C C25 H25D 110.9
C26 C25 C24 123.7(3)
C26 C25 H25A 106.4
C26 C25 H25B 106.4
C26B C25 H25C 113.7
C26B C25 H25D 113.7
C25 C26 H26A 109.5
C25 C26 H26B 109.5
C25 C26 C27 110.7(4)
H26A C26 H26B 108.1
C27 C26 H26A 109.5
C27 C26 H26B 109.5
C26 C27 H27A 109.5
C26 C27 H27B 109.5
C26 C27 H27C 109.5
H27A C27 H27B 109.5
H27A C27 H27C 109.5
H27B C27 H27C 109.5
C25 C26B H26C 109.7
C25 C26B H26D 109.7
H26C C26B H26D 108.2
C27B C26B C25 109.6(9)
C27B C26B H26C 109.7
C27B C26B H26D 109.7
C26B C27B H27D 109.5
C26B C27B H27E 109.5
C26B C27B H27F 109.5
H27D C27B H27E 109.5
H27D C27B H27F 109.5
H27E C27B H27F 109.5

loop_
_geom_bond_atom_site_label_1
_geom_bond_atom_site_label_2
_geom_bond_distance
S1 C14 1.743(2)
S1 C17 1.709(3)
O1 C1 1.224(3)
N1 C11 1.143(3)
N2 C12 1.150(3)
C1 C2 1.493(3)
C1 C5 1.470(3)
C2 C3 1.464(3)
C2 C13 1.361(3)
C3 C4 1.477(3)
C3 C10 1.377(3)
C4 C5 1.425(3)
C4 C9 1.378(3)
C5 C6 1.367(3)
C6 H6 0.9500
C6 C7 1.411(3)
C7 C8 1.439(3)
C7 C18 1.410(3)
C8 C9 1.408(3)
C8 C21 1.414(3)
C9 H9 0.9500
C10 C11 1.432(3)
C10 C12 1.430(3)
C13 H13 0.9500
C13 C14 1.429(3)
C14 C15 1.387(3)
C15 H15 0.9500
C15 C16 1.394(3)
C16 H16 0.9500
C16 C17 1.379(3)
C17 C22 1.500(3)
C18 H18 0.9500
C18 C19 1.366(4)
C19 H19 0.9500
C19 C20 1.408(3)
C20 H20 0.9500
C20 C21 1.367(3)
C21 H21 0.9500
C22 H22A 0.9900
C22 H22B 0.9900
C22 C23 1.519(4)
C23 H23A 0.9900
C23 H23B 0.9900
C23 C24 1.525(4)
C24 H24A 0.9900
C24 H24B 0.9900
C24 C25 1.522(4)
C25 H25A 0.9900
C25 H25B 0.9900
C25 H25C 0.9900
C25 H25D 0.9900
C25 C26 1.492(6)
C25 C26B 1.703(11)
C26 H26A 0.9900
C26 H26B 0.9900
C26 C27 1.525(6)
C27 H27A 0.9800
C27 H27B 0.9800
C27 H27C 0.9800
C26B H26C 0.9900
C26B H26D 0.9900
C26B C27B 1.524(13)
C27B H27D 0.9800
C27B H27E 0.9800
C27B H27F 0.9800

loop_
_geom_torsion_atom_site_label_1
_geom_torsion_atom_site_label_2
_geom_torsion_atom_site_label_3
_geom_torsion_atom_site_label_4
_geom_torsion
S1 C14 C15 C16 0.5(3)
S1 C17 C22 C23 64.4(3)
O1 C1 C2 C3 -179.0(2)
O1 C1 C2 C13 2.7(4)
O1 C1 C5 C4 179.0(2)
O1 C1 C5 C6 -1.1(4)
C1 C2 C3 C4 -0.1(3)
C1 C2 C3 C10 -179.8(2)
C1 C2 C13 C14 -1.6(4)
C1 C5 C6 C7 178.8(2)
C2 C1 C5 C4 -0.4(3)
C2 C1 C5 C6 179.6(2)
C2 C3 C4 C5 -0.1(3)
C2 C3 C4 C9 179.2(3)
C2 C3 C10 C11 -1.2(4)
C2 C3 C10 C12 178.0(2)
C2 C13 C14 S1 1.4(4)
C2 C13 C14 C15 -179.7(3)
C3 C2 C13 C14 -179.6(2)
C3 C4 C5 C1 0.3(3)
C3 C4 C5 C6 -179.7(2)
C3 C4 C9 C8 -179.2(2)
C4 C3 C10 C11 179.1(2)
C4 C3 C10 C12 -1.7(4)
C4 C5 C6 C7 -1.2(4)
C5 C1 C2 C3 0.3(3)
C5 C1 C2 C13 -178.0(2)
C5 C4 C9 C8 -0.1(4)
C5 C6 C7 C8 0.6(4)
C5 C6 C7 C18 -179.0(2)
C6 C7 C8 C9 0.3(4)
C6 C7 C8 C21 -179.8(2)
C6 C7 C18 C19 179.9(3)
C7 C8 C9 C4 -0.5(4)
C7 C8 C21 C20 -0.1(4)
C7 C18 C19 C20 -0.1(4)
C8 C7 C18 C19 0.3(4)
C9 C4 C5 C1 -179.1(2)
C9 C4 C5 C6 0.9(4)
C9 C8 C21 C20 179.8(2)
C10 C3 C4 C5 179.6(2)
C10 C3 C4 C9 -1.1(4)
C13 C2 C3 C4 178.2(2)
C13 C2 C3 C10 -1.5(4)
C13 C14 C15 C16 -178.6(2)
C14 S1 C17 C16 1.6(2)
C14 S1 C17 C22 -177.1(2)
C14 C15 C16 C17 0.7(3)
C15 C16 C17 S1 -1.6(3)
C15 C16 C17 C22 177.0(3)
C16 C17 C22 C23 -114.1(3)
C17 S1 C14 C13 177.8(2)
C17 S1 C14 C15 -1.2(2)
C17 C22 C23 C24 173.5(2)
C18 C7 C8 C9 179.9(2)
C18 C7 C8 C21 -0.2(4)
C18 C19 C20 C21 -0.2(4)
C19 C20 C21 C8 0.3(4)
C21 C8 C9 C4 179.6(2)
C22 C23 C24 C25 174.7(3)
C23 C24 C25 C26 62.7(4)
C23 C24 C25 C26B 93.4(5)
C24 C25 C26 C27 71.7(5)
C24 C25 C26B C27B -170.4(9)
